data_1534363
loop_
_publ_author_name
'Christensen, N.'
'Hansen, P.'

_publ_section_title
;
 The magnetic structure of beta-Cr O O D
;
_journal_name_full 'Acta Chemica Scandinavica, Series A: (28,1974-)'
_journal_page_first 835
_journal_page_last 836
_journal_volume 30
_journal_year 1976
_chemical_formula_sum 'Cr D O2'
_chemical_name_systematic 'Cr O (O D)'
_space_group_IT_number 31
_symmetry_space_group_name_Hall 'P -2 2ac'
_symmetry_space_group_name_H-M 'P 21 n m'
_cell_angle_alpha 90
_cell_angle_beta 90
_cell_angle_gamma 90
_cell_formula_units_Z 2
_cell_length_a 4.873
_cell_length_b 4.332
_cell_length_c 2.963
_cell_volume 62.548
_citation_journal_id_ASTM ACAPCT
_cod_data_source_file Christensen_ACAPCT_1976_1934.cif
_cod_data_source_block D1Cr1O2
_cod_original_cell_volume 62.54844
_cod_original_sg_symbol_Hall 'P 2ac -2 (z,y,-x)'
_cod_original_formula_sum 'D1 Cr1 O2'
_cod_database_code 1534363

loop_
_symmetry_equiv_pos_as_xyz
x,y,z
x+1/2,-y,-z+1/2
x,y,-z
x+1/2,-y,z+1/2

loop_
_atom_site_label
_atom_site_type_symbol
_atom_site_fract_x
_atom_site_fract_y
_atom_site_fract_z
_atom_site_occupancy
_atom_site_U_iso_or_equiv
O2 O-2 0.616 -0.009 0 1 0.0
D1 D+1 0.492 0.178 0 1 0.0
Cr1 Cr+3 0 0.25 0 1 0.0
O1 O-2 0.306 0.486 0 1 0.0
